data_2310691
loop_
_publ_author_name
'Wadsley, A.D.'

_publ_section_title
;
 Alkali Titanoniobates: The Crystal Structures of K Ti Nb O5 and K Ti3 Nb
 O9
;
_journal_name_full 'Acta Crystallographica (1,1948-23,1967)'
_journal_page_first 623
_journal_page_last 628
_journal_volume 17
_journal_year 1964
_chemical_formula_sum 'K Nb O5 Ti'
_chemical_name_systematic 'K Ti Nb O5'
_space_group_IT_number 62
_symmetry_space_group_name_Hall '-P 2ac 2n'
_symmetry_space_group_name_H-M 'P n m a'
_cell_angle_alpha 90
_cell_angle_beta 90
_cell_angle_gamma 90
_cell_formula_units_Z 4
_cell_length_a 6.459
_cell_length_b 3.792
_cell_length_c 18.472
_cell_volume 452.426
_citation_journal_id_ASTM ACCRA9
_cod_data_source_file Wadsley_ACCRA9_1964_141.cif
_cod_data_source_block K1Nb1O5Ti1
_cod_original_formula_sum 'K1 Nb1 O5 Ti1'
_cod_database_code 2310691

loop_
_symmetry_equiv_pos_as_xyz
x,y,z
-x+1/2,-y,z+1/2
x+1/2,-y+1/2,-z+1/2
-x,y+1/2,-z
-x,-y,-z
x-1/2,y,-z-1/2
-x-1/2,y-1/2,z-1/2
x,-y-1/2,z

loop_
_atom_site_label
_atom_site_type_symbol
_atom_site_fract_x
_atom_site_fract_y
_atom_site_fract_z
_atom_site_occupancy
_atom_site_U_iso_or_equiv
O5 O-2 0.234 0.25 0.926 1 0.0
Ti2 Ti+4 0.759 0.25 0.11 0.5 0.0
O3 O-2 0.453 0.25 0.121 1 0.0
Nb1 Nb+5 0.316 0.25 0.0297 0.5 0.0
Nb2 Nb+5 0.759 0.25 0.11 0.5 0.0
O4 O-2 0.828 0.25 0.209 1 0.0
O2 O-2 0.664 0.25 0.001 1 0.0
O1 O-2 0.086 0.25 0.074 1 0.0
K1 K+1 0.79 0.25 0.8083 1 0.0
Ti1 Ti+4 0.316 0.25 0.0297 0.5 0.0
